data_2018205
loop_
_publ_author_name
'Gutierrez, Julio'
'Eisenberg, Rodney'
'Herrensmith, Gabrielle'
'Tobin, Thomas'
'Li, Tonglei'
'Long, Sihui'

_publ_section_title
;
 Solvatomorphism in
 (<i>E</i>)-2-(2,6-dichloro-4-hydroxybenzylidene)hydrazinecarboximidamide
;
_journal_coeditor_code SQ3285
_journal_issue 8
_journal_name_full 'Acta Crystallographica Section C'
_journal_page_first o310
_journal_page_last o314
_journal_paper_doi 10.1107/S0108270111023845
_journal_volume 67
_journal_year 2011
_chemical_formula_iupac 'C8 H9 Cl2 N4 O +, C2 H3 O2 -'
_chemical_formula_moiety 'C8 H9 Cl2 N4 O +, C2 H3 O2 -'
_chemical_formula_sum 'C10 H12 Cl2 N4 O3'
_chemical_formula_weight 307.14
_chemical_name_systematic
;
(<i>E</i>)-amino[(2,6-dichloro-4-hydroxystyryl)amino]methaniminium acetate
;
_space_group_IT_number 61
_space_group_name_Hall '-P 2ac 2ab'
_symmetry_cell_setting orthorhombic
_symmetry_space_group_name_Hall '-P 2ac 2ab'
_symmetry_space_group_name_H-M 'P b c a'
_atom_sites_solution_hydrogens geom
_atom_sites_solution_primary direct
_atom_sites_solution_secondary difmap
_audit_creation_method SHELXL-97
_cell_angle_alpha 90.00
_cell_angle_beta 90.00
_cell_angle_gamma 90.00
_cell_formula_units_Z 8
_cell_length_a 15.96300(10)
_cell_length_b 7.4060(2)
_cell_length_c 21.7930(3)
_cell_measurement_reflns_used 3373
_cell_measurement_temperature 90(2)
_cell_measurement_theta_max 27.5
_cell_measurement_theta_min 1.0
_cell_volume 2576.41(8)
_computing_cell_refinement 'SCALEPACK (Otwinowski & Minor, 1997)'
_computing_data_collection 'COLLECT (Nonius, 1998)'
_computing_data_reduction 'DENZO-SMN (Otwinowski & Minor, 1997)'
_computing_molecular_graphics 'XP in SHELXTL (Sheldrick, 2008)'
_computing_publication_material
;
SHELX-97 (Sheldrick, 2008) and local procedures
;
_computing_structure_refinement 'SHELXL97 (Sheldrick, 2008)'
_computing_structure_solution 'SHELXS97 (Sheldrick, 2008)'
_diffrn_ambient_temperature 90(2)
_diffrn_detector_area_resol_mean 18
_diffrn_measured_fraction_theta_full 0.999
_diffrn_measured_fraction_theta_max 0.999
_diffrn_measurement_device_type 'Nonius KappaCCD'
_diffrn_measurement_method '\w scans at fixed \c = 55\%'
_diffrn_radiation_monochromator graphite
_diffrn_radiation_source 'fine-focus sealed tube'
_diffrn_radiation_type MoK\a
_diffrn_radiation_wavelength 0.71073
_diffrn_reflns_av_R_equivalents 0.0199
_diffrn_reflns_av_sigmaI/netI 0.0292
_diffrn_reflns_limit_h_max 20
_diffrn_reflns_limit_h_min -20
_diffrn_reflns_limit_k_max 9
_diffrn_reflns_limit_k_min -9
_diffrn_reflns_limit_l_max 28
_diffrn_reflns_limit_l_min -28
_diffrn_reflns_number 5505
_diffrn_reflns_theta_full 27.48
_diffrn_reflns_theta_max 27.48
_diffrn_reflns_theta_min 1.87
_exptl_absorpt_coefficient_mu 0.514
_exptl_absorpt_correction_T_max 0.9504
_exptl_absorpt_correction_T_min 0.8209
_exptl_absorpt_correction_type multi-scan
_exptl_absorpt_process_details '(SCALEPACK; Otwinowski & Minor, 1997)'
_exptl_crystal_colour yellow
_exptl_crystal_density_diffrn 1.584
_exptl_crystal_density_method 'not measured'
_exptl_crystal_description plate
_exptl_crystal_F_000 1264
_exptl_crystal_size_max 0.40
_exptl_crystal_size_mid 0.20
_exptl_crystal_size_min 0.10
_refine_diff_density_max 0.383
_refine_diff_density_min -0.341
_refine_ls_extinction_method none
_refine_ls_goodness_of_fit_ref 1.091
_refine_ls_hydrogen_treatment constr
_refine_ls_matrix_type full
_refine_ls_number_parameters 174
_refine_ls_number_reflns 2952
_refine_ls_number_restraints 0
_refine_ls_restrained_S_all 1.091
_refine_ls_R_factor_all 0.0503
_refine_ls_R_factor_gt 0.0372
_refine_ls_shift/su_max 0.001
_refine_ls_shift/su_mean 0.000
_refine_ls_structure_factor_coef Fsqd
_refine_ls_weighting_details 'calc w=1/[\s^2^(Fo^2^)+(0.0450P)^2^+2.1571P] where P=(Fo^2^+2Fc^2^)/3'
_refine_ls_weighting_scheme calc
_refine_ls_wR_factor_gt 0.0919
_refine_ls_wR_factor_ref 0.0997
_reflns_number_gt 2375
_reflns_number_total 2952
_reflns_threshold_expression I>2\s(I)
_cod_data_source_file sq3285.cif
_cod_data_source_block III
_cod_depositor_comments
;
The following automatic conversions were performed:

data name '_iucr_refine_instruction_details' was replaced with
'_iucr_refine_instructions_details' as specified in the replacement
file 'data/replacement-values/replacement_tags.lst'.

Automatic conversion script
Id: cif_correct_tags 9268 2022-04-12 08:56:07Z antanas 
;
_cod_database_code 2018205
_cod_database_fobs_code 2018205

loop_
_symmetry_equiv_pos_as_xyz
'x, y, z'
'-x+1/2, -y, z+1/2'
'x+1/2, -y+1/2, -z'
'-x, y+1/2, -z+1/2'
'-x, -y, -z'
'x-1/2, y, -z-1/2'
'-x-1/2, y-1/2, z'
'x, -y-1/2, z-1/2'

loop_
_atom_site_type_symbol
_atom_site_label
_atom_site_fract_x
_atom_site_fract_y
_atom_site_fract_z
_atom_site_U_iso_or_equiv
_atom_site_adp_type
_atom_site_calc_flag
_atom_site_refinement_flags
_atom_site_occupancy
_atom_site_symmetry_multiplicity
Cl Cl2 1.07155(3) 0.28736(7) 0.45954(2) 0.01973(13) Uani d . 1 1
O O1 0.88677(8) -0.0078(2) 0.30487(6) 0.0233(3) Uani d . 1 1
H H1 0.8373 -0.0403 0.2977 0.035 Uiso calc R 1 1
C C4 0.91343(11) 0.1639(3) 0.48732(8) 0.0164(4) Uani d . 1 1
Cl Cl1 0.75724(3) 0.03255(7) 0.51572(2) 0.02042(13) Uani d . 1 1
C C3 0.84077(11) 0.0771(3) 0.46581(8) 0.0173(4) Uani d . 1 1
C C2 0.82964(11) 0.0180(3) 0.40625(8) 0.0182(4) Uani d . 1 1
H H2 0.7794 -0.0416 0.3946 0.022 Uiso calc R 1 1
C C1 0.89309(11) 0.0468(3) 0.36348(8) 0.0178(4) Uani d . 1 1
C C6 0.96676(11) 0.1323(3) 0.38199(8) 0.0187(4) Uani d . 1 1
H H6 1.0106 0.1523 0.3533 0.022 Uiso calc R 1 1
C C5 0.97596(11) 0.1879(3) 0.44206(9) 0.0168(4) Uani d . 1 1
C C7 0.91835(11) 0.2184(3) 0.55131(8) 0.0167(4) Uani d . 1 1
H H7 0.8701 0.2008 0.5762 0.020 Uiso calc R 1 1
N N8 0.98321(10) 0.2886(2) 0.57661(7) 0.0185(3) Uani d . 1 1
N N9 0.97274(10) 0.3331(2) 0.63747(7) 0.0195(4) Uani d . 1 1
H H9 0.9253 0.3109 0.6566 0.023 Uiso calc R 1 1
C C10 1.03725(11) 0.4115(3) 0.66666(8) 0.0180(4) Uani d . 1 1
N N11 1.10909(10) 0.4393(2) 0.63789(7) 0.0213(4) Uani d . 1 1
H H11A 1.1510 0.4916 0.6572 0.026 Uiso calc R 1 1
H H11B 1.1150 0.4055 0.5994 0.026 Uiso calc R 1 1
N N12 1.02762(10) 0.4618(2) 0.72464(7) 0.0233(4) Uani d . 1 1
H H12A 1.0692 0.5142 0.7443 0.028 Uiso calc R 1 1
H H12B 0.9796 0.4429 0.7435 0.028 Uiso calc R 1 1
C C13 0.70888(13) 0.2009(3) 0.68690(9) 0.0249(4) Uani d . 1 1
H H13A 0.6850 0.0907 0.6692 0.037 Uiso calc R 1 1
H H13B 0.7292 0.2795 0.6539 0.037 Uiso calc R 1 1
H H13C 0.6657 0.2644 0.7105 0.037 Uiso calc R 1 1
C C14 0.78090(12) 0.1520(3) 0.72871(9) 0.0204(4) Uani d . 1 1
O O15 0.76421(8) 0.0862(2) 0.78087(6) 0.0250(3) Uani d . 1 1
O O16 0.85473(9) 0.1725(2) 0.70986(6) 0.0266(3) Uani d . 1 1

loop_
_atom_site_aniso_label
_atom_site_aniso_U_11
_atom_site_aniso_U_22
_atom_site_aniso_U_33
_atom_site_aniso_U_12
_atom_site_aniso_U_13
_atom_site_aniso_U_23
Cl2 0.0144(2) 0.0244(3) 0.0203(2) -0.00447(18) -0.00047(16) 0.00180(18)
O1 0.0145(6) 0.0389(9) 0.0165(6) -0.0032(6) -0.0008(5) -0.0033(6)
C4 0.0150(8) 0.0169(9) 0.0174(9) 0.0025(7) -0.0008(7) 0.0025(7)
Cl1 0.0143(2) 0.0251(3) 0.0219(2) -0.00211(18) 0.00351(16) -0.00007(18)
C3 0.0135(8) 0.0172(9) 0.0212(9) 0.0025(7) 0.0035(7) 0.0042(7)
C2 0.0108(8) 0.0219(10) 0.0218(9) 0.0000(7) -0.0025(7) 0.0003(8)
C1 0.0150(9) 0.0216(10) 0.0168(8) 0.0036(8) -0.0018(7) 0.0005(7)
C6 0.0130(8) 0.0244(10) 0.0186(9) 0.0017(8) 0.0000(7) 0.0034(8)
C5 0.0122(8) 0.0164(9) 0.0216(9) 0.0014(7) -0.0030(7) 0.0029(7)
C7 0.0158(8) 0.0145(9) 0.0198(9) 0.0018(7) 0.0008(7) 0.0026(7)
N8 0.0200(8) 0.0201(8) 0.0154(7) 0.0000(7) 0.0003(6) 0.0002(6)
N9 0.0143(7) 0.0294(9) 0.0147(7) -0.0029(7) 0.0013(6) 0.0005(7)
C10 0.0162(9) 0.0196(10) 0.0182(9) 0.0022(8) -0.0005(7) 0.0024(8)
N11 0.0160(8) 0.0304(10) 0.0175(8) -0.0029(7) 0.0018(6) -0.0036(7)
N12 0.0159(8) 0.0371(10) 0.0169(8) -0.0007(7) 0.0018(6) -0.0025(7)
C13 0.0222(10) 0.0325(12) 0.0200(9) 0.0011(9) -0.0018(8) 0.0044(8)
C14 0.0202(9) 0.0205(10) 0.0205(9) -0.0013(8) 0.0010(7) 0.0015(8)
O15 0.0168(7) 0.0383(9) 0.0200(6) -0.0006(6) 0.0019(5) 0.0088(6)
O16 0.0186(7) 0.0374(9) 0.0239(7) -0.0030(6) 0.0039(6) 0.0086(6)

loop_
_atom_type_symbol
_atom_type_description
_atom_type_scat_dispersion_real
_atom_type_scat_dispersion_imag
_atom_type_scat_source
C C 0.0033 0.0016 'International Tables Vol C Tables 4.2.6.8 and 6.1.1.4'
H H 0.0000 0.0000 'International Tables Vol C Tables 4.2.6.8 and 6.1.1.4'
Cl Cl 0.1484 0.1585 'International Tables Vol C Tables 4.2.6.8 and 6.1.1.4'
N N 0.0061 0.0033 'International Tables Vol C Tables 4.2.6.8 and 6.1.1.4'
O O 0.0106 0.0060 'International Tables Vol C Tables 4.2.6.8 and 6.1.1.4'

loop_
_geom_angle_atom_site_label_1
_geom_angle_atom_site_label_2
_geom_angle_atom_site_label_3
_geom_angle
C1 O1 H1 109.5
C3 C4 C5 114.02(16)
C3 C4 C7 119.42(16)
C5 C4 C7 126.56(17)
C2 C3 C4 124.34(17)
C2 C3 Cl1 115.21(14)
C4 C3 Cl1 120.44(14)
C3 C2 C1 119.13(17)
C3 C2 H2 120.4
C1 C2 H2 120.4
O1 C1 C2 122.38(17)
O1 C1 C6 118.34(17)
C2 C1 C6 119.26(17)
C5 C6 C1 119.96(17)
C5 C6 H6 120.0
C1 C6 H6 120.0
C6 C5 C4 123.28(17)
C6 C5 Cl2 115.34(14)
C4 C5 Cl2 121.37(14)
N8 C7 C4 124.63(17)
N8 C7 H7 117.7
C4 C7 H7 117.7
C7 N8 N9 114.39(15)
C10 N9 N8 117.83(15)
C10 N9 H9 121.1
N8 N9 H9 121.1
N11 C10 N12 120.55(17)
N11 C10 N9 120.50(17)
N12 C10 N9 118.95(17)
C10 N11 H11A 120.0
C10 N11 H11B 120.0
H11A N11 H11B 120.0
C10 N12 H12A 120.0
C10 N12 H12B 120.0
H12A N12 H12B 120.0
C14 C13 H13A 109.5
C14 C13 H13B 109.5
H13A C13 H13B 109.5
C14 C13 H13C 109.5
H13A C13 H13C 109.5
H13B C13 H13C 109.5
O16 C14 O15 122.53(18)
O16 C14 C13 119.14(17)
O15 C14 C13 118.29(17)

loop_
_geom_bond_atom_site_label_1
_geom_bond_atom_site_label_2
_geom_bond_distance
Cl2 C5 1.7367(18)
O1 C1 1.344(2)
O1 H1 0.8400
C4 C3 1.406(3)
C4 C5 1.414(3)
C4 C7 1.454(3)
Cl1 C3 1.7520(18)
C3 C2 1.381(3)
C2 C1 1.393(3)
C2 H2 0.9500
C1 C6 1.395(3)
C6 C5 1.380(3)
C6 H6 0.9500
C7 N8 1.283(2)
C7 H7 0.9500
N8 N9 1.377(2)
N9 C10 1.342(2)
N9 H9 0.8800
C10 N11 1.323(2)
C10 N12 1.326(2)
N11 H11A 0.8800
N11 H11B 0.8800
N12 H12A 0.8800
N12 H12B 0.8800
C13 C14 1.511(3)
C13 H13A 0.9800
C13 H13B 0.9800
C13 H13C 0.9800
C14 O16 1.257(2)
C14 O15 1.265(2)

loop_
_geom_hbond_atom_site_label_D
_geom_hbond_atom_site_label_H
_geom_hbond_atom_site_label_A
_geom_hbond_site_symmetry_A
_geom_hbond_distance_DH
_geom_hbond_distance_HA
_geom_hbond_distance_DA
_geom_hbond_angle_DHA
O1 H1 O15 2_654 0.84 1.70 2.5336(19) 174.7
N9 H9 O16 . 0.88 1.91 2.730(2) 153.3
N11 H11A O15 4_756 0.88 2.04 2.900(2) 166.9
N12 H12A O16 4_756 0.88 1.96 2.828(2) 168.0
N12 H12B O1 8_566 0.88 2.05 2.868(2) 153.4

loop_
_geom_torsion_atom_site_label_1
_geom_torsion_atom_site_label_2
_geom_torsion_atom_site_label_3
_geom_torsion_atom_site_label_4
_geom_torsion
C5 C4 C3 C2 0.4(3)
C7 C4 C3 C2 -179.33(18)
C5 C4 C3 Cl1 179.00(14)
C7 C4 C3 Cl1 -0.7(3)
C4 C3 C2 C1 -1.0(3)
Cl1 C3 C2 C1 -179.66(15)
C3 C2 C1 O1 179.66(18)
C3 C2 C1 C6 0.9(3)
O1 C1 C6 C5 -179.08(17)
C2 C1 C6 C5 -0.2(3)
C1 C6 C5 C4 -0.4(3)
C1 C6 C5 Cl2 178.44(15)
C3 C4 C5 C6 0.3(3)
C7 C4 C5 C6 179.97(19)
C3 C4 C5 Cl2 -178.42(14)
C7 C4 C5 Cl2 1.2(3)
C3 C4 C7 N8 175.70(19)
C5 C4 C7 N8 -3.9(3)
C4 C7 N8 N9 178.65(17)
C7 N8 N9 C10 -178.35(17)
N8 N9 C10 N11 -2.0(3)
N8 N9 C10 N12 177.47(17)

loop_
_cod_related_entry_id
_cod_related_entry_database
_cod_related_entry_code
1 ChemSpider 30654326
